data_7109413
loop_
_publ_author_name
'James E. Heckler'
'Nihal Deligonul'
'Arnold L. Rheingold'
'Thomas G. Gray'

_publ_section_title
;
 Gold(I) triazolyls: organometallic synthesis in air and aqueous media
;
_journal_name_full Chem.Commun.
_journal_page_first 5990
_journal_paper_doi 10.1039/c3cc43016b
_journal_volume 49
_journal_year 2013
_chemical_formula_moiety 'C53 H63 Au N5 O3'
_chemical_formula_sum 'C53 H63 Au N5 O3'
_chemical_formula_weight 1015.05
_chemical_name_systematic
;
?
;
_space_group_IT_number 14
_symmetry_cell_setting monoclinic
_symmetry_space_group_name_Hall '-P 2ybc'
_symmetry_space_group_name_H-M 'P 1 21/c 1'
_atom_sites_solution_hydrogens geom
_atom_sites_solution_primary direct
_atom_sites_solution_secondary difmap
_audit_creation_method SHELXL-97
_cell_angle_alpha 90.00
_cell_angle_beta 116.0590(10)
_cell_angle_gamma 90.00
_cell_formula_units_Z 4
_cell_length_a 18.156(2)
_cell_length_b 14.8551(16)
_cell_length_c 20.079(2)
_cell_measurement_reflns_used 9911
_cell_measurement_temperature 160(2)
_cell_measurement_theta_max 23.60
_cell_measurement_theta_min 2.26
_cell_volume 4865.0(9)
_computing_cell_refinement 'Bruker SMART'
_computing_data_collection 'Bruker SMART'
_computing_data_reduction 'Bruker SAINT'
_computing_molecular_graphics 'Bruker SHELXTL'
_computing_publication_material 'Bruker SHELXTL'
_computing_structure_refinement 'SHELXL-97 (Sheldrick, 1997)'
_computing_structure_solution 'SHELXS-97 (Sheldrick, 1990)'
_diffrn_ambient_temperature 160(2)
_diffrn_measured_fraction_theta_full 0.987
_diffrn_measured_fraction_theta_max 0.987
_diffrn_measurement_device_type 'AXScale in APEX II CCD area detector'
_diffrn_measurement_method 'phi and omega scans'
_diffrn_radiation_monochromator graphite
_diffrn_radiation_source 'fine-focus sealed tube'
_diffrn_radiation_type MoK\a
_diffrn_radiation_wavelength 0.71073
_diffrn_reflns_av_R_equivalents 0.0538
_diffrn_reflns_av_sigmaI/netI 0.0451
_diffrn_reflns_limit_h_max 23
_diffrn_reflns_limit_h_min -23
_diffrn_reflns_limit_k_max 19
_diffrn_reflns_limit_k_min -19
_diffrn_reflns_limit_l_max 26
_diffrn_reflns_limit_l_min -26
_diffrn_reflns_number 61121
_diffrn_reflns_theta_full 28.47
_diffrn_reflns_theta_max 28.47
_diffrn_reflns_theta_min 1.25
_diffrn_standards_decay_% none
_diffrn_standards_number 0
_exptl_absorpt_coefficient_mu 3.070
_exptl_absorpt_correction_T_max 0.8567
_exptl_absorpt_correction_T_min 0.4225
_exptl_absorpt_correction_type multi-scan
_exptl_absorpt_process_details 'AXScale in APEX 2 (Bruker, 2004)'
_exptl_crystal_colour colourless
_exptl_crystal_density_diffrn 1.386
_exptl_crystal_density_meas ?
_exptl_crystal_density_method 'not measured'
_exptl_crystal_description needles
_exptl_crystal_F_000 2076
_exptl_crystal_size_max 0.34
_exptl_crystal_size_mid 0.08
_exptl_crystal_size_min 0.05
_refine_diff_density_max 0.943
_refine_diff_density_min -1.070
_refine_diff_density_rms 0.120
_refine_ls_extinction_method none
_refine_ls_goodness_of_fit_ref 1.082
_refine_ls_hydrogen_treatment constr
_refine_ls_matrix_type full
_refine_ls_number_parameters 529
_refine_ls_number_reflns 12140
_refine_ls_number_restraints 48
_refine_ls_restrained_S_all 1.080
_refine_ls_R_factor_all 0.0543
_refine_ls_R_factor_gt 0.0315
_refine_ls_shift/su_max 0.001
_refine_ls_shift/su_mean 0.000
_refine_ls_structure_factor_coef Fsqd
_refine_ls_weighting_details 'calc w=1/[\s^2^(Fo^2^)+(0.0413P)^2^+0.0000P] where P=(Fo^2^+2Fc^2^)/3'
_refine_ls_weighting_scheme calc
_refine_ls_wR_factor_gt 0.0716
_refine_ls_wR_factor_ref 0.0844
_reflns_number_gt 9142
_reflns_number_total 12140
_reflns_threshold_expression >2sigma(I)
_cod_data_source_file c3cc43016b.txt
_cod_data_source_block nd072012_0m
_cod_depositor_comments
;
The following automatic conversions were performed:

'_exptl_crystal_density_meas' value 'not measured' was changed to '?'
- the value is perceived as not measured.

Automatic conversion script
Id: cif_fix_values 3008 2015-01-20 13:52:24Z robertas 
;
_cod_original_sg_symbol_H-M P2(1)/c
_cod_database_code 7109413

loop_
_symmetry_equiv_pos_as_xyz
'x, y, z'
'-x, y+1/2, -z+1/2'
'-x, -y, -z'
'x, -y-1/2, z-1/2'

loop_
_atom_site_label
_atom_site_type_symbol
_atom_site_fract_x
_atom_site_fract_y
_atom_site_fract_z
_atom_site_U_iso_or_equiv
_atom_site_adp_type
_atom_site_occupancy
_atom_site_symmetry_multiplicity
_atom_site_calc_flag
_atom_site_refinement_flags
C48 C 0.6921(3) 0.1947(4) 0.8346(3) 0.1244(13) Uani 1 1 d GU
H48 H 0.7059 0.1930 0.7942 0.149 Uiso 1 1 calc R
C49 C 0.6611(3) 0.2733(3) 0.8502(3) 0.1244(13) Uani 1 1 d GU
H49 H 0.6538 0.3253 0.8203 0.149 Uiso 1 1 calc R
C50 C 0.6408(3) 0.2758(3) 0.9093(3) 0.1244(13) Uani 1 1 d GU
H50 H 0.6197 0.3296 0.9200 0.149 Uiso 1 1 calc R
C51 C 0.6516(3) 0.1998(4) 0.9529(3) 0.1244(13) Uani 1 1 d GU
H51 H 0.6377 0.2015 0.9934 0.149 Uiso 1 1 calc R
C52 C 0.6825(3) 0.1211(3) 0.9374(3) 0.1244(13) Uani 1 1 d GU
H52 H 0.6899 0.0692 0.9672 0.149 Uiso 1 1 calc R
C53 C 0.7028(3) 0.1186(3) 0.8782(3) 0.1244(13) Uani 1 1 d GU
H53 H 0.7240 0.0649 0.8676 0.149 Uiso 1 1 calc R
Au1 Au 0.196781(8) 0.297143(8) 0.187181(7) 0.02512(5) Uani 1 1 d .
C1 C 0.1861(2) 0.2259(2) 0.09756(19) 0.0252(7) Uani 1 1 d .
C2 C 0.1359(2) 0.1366(2) -0.00397(18) 0.0284(8) Uani 1 1 d .
H2 H 0.0999 0.0983 -0.0423 0.034 Uiso 1 1 calc R
C3 C 0.2114(2) 0.1632(2) 0.00744(19) 0.0310(8) Uani 1 1 d .
H3 H 0.2387 0.1478 -0.0219 0.037 Uiso 1 1 calc R
C4 C 0.0483(2) 0.1613(2) 0.06209(17) 0.0243(7) Uani 1 1 d .
C5 C 0.0501(2) 0.0924(2) 0.10945(19) 0.0307(8) Uani 1 1 d .
C6 C -0.0220(2) 0.0772(3) 0.1169(2) 0.0369(9) Uani 1 1 d .
H6 H -0.0233 0.0305 0.1488 0.044 Uiso 1 1 calc R
C7 C -0.0912(2) 0.1285(3) 0.0791(2) 0.0398(9) Uani 1 1 d .
H7 H -0.1396 0.1164 0.0846 0.048 Uiso 1 1 calc R
C8 C -0.0907(2) 0.1977(2) 0.0330(2) 0.0371(9) Uani 1 1 d .
H8 H -0.1387 0.2331 0.0080 0.045 Uiso 1 1 calc R
C9 C -0.0208(2) 0.2162(2) 0.02288(19) 0.0291(8) Uani 1 1 d .
C10 C 0.1244(2) 0.0347(2) 0.1517(2) 0.0368(9) Uani 1 1 d .
H10 H 0.1654 0.0483 0.1323 0.044 Uiso 1 1 calc R
C11 C 0.1643(3) 0.0561(3) 0.2343(2) 0.0511(11) Uani 1 1 d .
H11A H 0.1825 0.1190 0.2419 0.077 Uiso 1 1 calc R
H11B H 0.2115 0.0164 0.2599 0.077 Uiso 1 1 calc R
H11C H 0.1244 0.0466 0.2544 0.077 Uiso 1 1 calc R
C12 C 0.1044(3) -0.0660(3) 0.1397(3) 0.0538(12) Uani 1 1 d .
H12A H 0.0614 -0.0806 0.1550 0.081 Uiso 1 1 calc R
H12B H 0.1537 -0.1011 0.1693 0.081 Uiso 1 1 calc R
H12C H 0.0852 -0.0807 0.0871 0.081 Uiso 1 1 calc R
C13 C -0.0190(2) 0.2927(2) -0.0263(2) 0.0359(9) Uani 1 1 d .
H13 H 0.0190 0.2750 -0.0481 0.043 Uiso 1 1 calc R
C14 C -0.1029(3) 0.3124(3) -0.0905(2) 0.0482(11) Uani 1 1 d .
H14A H -0.1248 0.2573 -0.1192 0.072 Uiso 1 1 calc R
H14B H -0.0971 0.3587 -0.1226 0.072 Uiso 1 1 calc R
H14C H -0.1404 0.3337 -0.0708 0.072 Uiso 1 1 calc R
C15 C 0.0143(3) 0.3782(3) 0.0179(2) 0.0514(11) Uani 1 1 d .
H15A H -0.0238 0.3995 0.0371 0.077 Uiso 1 1 calc R
H15B H 0.0203 0.4245 -0.0141 0.077 Uiso 1 1 calc R
H15C H 0.0678 0.3660 0.0594 0.077 Uiso 1 1 calc R
C16 C 0.3204(2) 0.2625(3) 0.1015(2) 0.0314(8) Uani 1 1 d .
C17 C 0.3223(2) 0.3520(3) 0.0801(2) 0.0390(9) Uani 1 1 d .
C18 C 0.3977(3) 0.3953(3) 0.1131(3) 0.0543(11) Uani 1 1 d .
H18 H 0.4020 0.4561 0.1004 0.065 Uiso 1 1 calc R
C19 C 0.4667(3) 0.3515(4) 0.1639(3) 0.0593(13) Uani 1 1 d .
H19 H 0.5173 0.3829 0.1864 0.071 Uiso 1 1 calc R
C20 C 0.4628(3) 0.2630(3) 0.1822(2) 0.0538(12) Uani 1 1 d .
H20 H 0.5110 0.2339 0.2170 0.065 Uiso 1 1 calc R
C21 C 0.3890(2) 0.2154(3) 0.1504(2) 0.0393(9) Uani 1 1 d .
C22 C 0.3846(3) 0.1175(3) 0.1693(2) 0.0461(10) Uani 1 1 d .
H22 H 0.3320 0.0920 0.1312 0.055 Uiso 1 1 calc R
C23 C 0.3839(4) 0.1101(4) 0.2449(3) 0.0898(19) Uani 1 1 d .
H23A H 0.4354 0.1342 0.2832 0.135 Uiso 1 1 calc R
H23B H 0.3783 0.0468 0.2555 0.135 Uiso 1 1 calc R
H23C H 0.3377 0.1447 0.2444 0.135 Uiso 1 1 calc R
C24 C 0.4544(3) 0.0618(3) 0.1692(3) 0.0777(16) Uani 1 1 d .
H24A H 0.4570 0.0697 0.1218 0.117 Uiso 1 1 calc R
H24B H 0.4453 -0.0018 0.1759 0.117 Uiso 1 1 calc R
H24C H 0.5062 0.0816 0.2097 0.117 Uiso 1 1 calc R
C25 C 0.2484(2) 0.3996(3) 0.0230(3) 0.0486(11) Uani 1 1 d .
H25 H 0.2004 0.3582 0.0083 0.058 Uiso 1 1 calc R
C26 C 0.2289(3) 0.4851(3) 0.0537(4) 0.0888(19) Uani 1 1 d .
H26A H 0.2185 0.4702 0.0963 0.133 Uiso 1 1 calc R
H26B H 0.1801 0.5137 0.0152 0.133 Uiso 1 1 calc R
H26C H 0.2754 0.5267 0.0692 0.133 Uiso 1 1 calc R
C27 C 0.2610(3) 0.4190(4) -0.0463(3) 0.0763(17) Uani 1 1 d .
H27A H 0.3104 0.4558 -0.0326 0.114 Uiso 1 1 calc R
H27B H 0.2133 0.4515 -0.0826 0.114 Uiso 1 1 calc R
H27C H 0.2675 0.3621 -0.0678 0.114 Uiso 1 1 calc R
C28 C 0.2069(2) 0.3703(2) 0.27569(19) 0.0283(8) Uani 1 1 d .
C29 C 0.2725(2) 0.4004(2) 0.33994(18) 0.0286(7) Uani 1 1 d .
C30 C 0.3624(2) 0.3797(3) 0.3669(2) 0.0388(9) Uani 1 1 d .
C31 C 0.4154(3) 0.4368(4) 0.4334(3) 0.0753(16) Uani 1 1 d .
H31A H 0.4086 0.5005 0.4191 0.113 Uiso 1 1 calc R
H31B H 0.4730 0.4196 0.4508 0.113 Uiso 1 1 calc R
H31C H 0.3988 0.4273 0.4732 0.113 Uiso 1 1 calc R
C32 C 0.3782(3) 0.2818(3) 0.3889(4) 0.086(2) Uani 1 1 d .
H32A H 0.3673 0.2708 0.4318 0.129 Uiso 1 1 calc R
H32B H 0.4355 0.2672 0.4017 0.129 Uiso 1 1 calc R
H32C H 0.3420 0.2440 0.3474 0.129 Uiso 1 1 calc R
C33 C 0.3888(3) 0.3973(4) 0.3059(3) 0.0840(19) Uani 1 1 d .
H33A H 0.3574 0.3586 0.2632 0.126 Uiso 1 1 calc R
H33B H 0.4474 0.3842 0.3244 0.126 Uiso 1 1 calc R
H33C H 0.3787 0.4606 0.2906 0.126 Uiso 1 1 calc R
C34 C 0.0552(2) 0.3942(2) 0.23551(19) 0.0317(8) Uani 1 1 d .
H34A H 0.0469 0.3934 0.1834 0.038 Uiso 1 1 calc R
H34B H 0.0255 0.4470 0.2416 0.038 Uiso 1 1 calc R
C35 C 0.0178(2) 0.3098(2) 0.24986(19) 0.0296(8) Uani 1 1 d .
C43 C 0.0641(2) 0.2445(3) 0.2963(2) 0.0350(8) Uani 1 1 d .
H43 H 0.1218 0.2527 0.3219 0.042 Uiso 1 1 calc R
C42 C 0.0289(3) 0.1630(3) 0.3084(2) 0.0398(9) Uani 1 1 d .
O1 O -0.05522(16) 0.15342(17) 0.26990(14) 0.0404(6) Uani 1 1 d .
C41 C -0.1034(2) 0.2213(2) 0.2255(2) 0.0343(9) Uani 1 1 d .
C36 C -0.0701(2) 0.2994(2) 0.21194(19) 0.0292(7) Uani 1 1 d .
C37 C -0.1257(2) 0.3625(3) 0.1639(2) 0.0372(9) Uani 1 1 d .
H37 H -0.1057 0.4163 0.1521 0.045 Uiso 1 1 calc R
C38 C -0.2081(3) 0.3476(3) 0.1341(2) 0.0490(11) Uani 1 1 d .
H38 H -0.2447 0.3910 0.1015 0.059 Uiso 1 1 calc R
C39 C -0.2394(3) 0.2689(3) 0.1509(3) 0.0510(11) Uani 1 1 d .
N4 N 0.1638(2) 0.4533(2) 0.34692(16) 0.0349(7) Uani 1 1 d .
N1 N 0.24169(17) 0.21729(18) 0.07010(16) 0.0266(6) Uani 1 1 d .
N2 N 0.12119(17) 0.17643(17) 0.05149(15) 0.0236(6) Uani 1 1 d .
N3 N 0.2447(2) 0.4505(2) 0.38140(16) 0.0357(7) Uani 1 1 d .
N5 N 0.14174(17) 0.40542(18) 0.28322(15) 0.0283(6) Uani 1 1 d .
O3 O -0.32277(19) 0.2626(2) 0.1203(2) 0.0711(10) Uani 1 1 d .
C40 C -0.1873(3) 0.2042(3) 0.1953(2) 0.0449(10) Uani 1 1 d .
H40 H -0.2077 0.1495 0.2052 0.054 Uiso 1 1 calc R
O2 O 0.06477(18) 0.1007(2) 0.34785(17) 0.0581(8) Uani 1 1 d .
C44 C -0.3567(4) 0.1805(4) 0.1324(4) 0.097(2) Uani 1 1 d .
H44A H -0.3422 0.1306 0.1085 0.146 Uiso 1 1 calc R
H44B H -0.4165 0.1859 0.1112 0.146 Uiso 1 1 calc R
H44C H -0.3345 0.1690 0.1857 0.146 Uiso 1 1 calc R
C46 C 0.5635(3) 0.4688(4) 0.0641(3) 0.0646(14) Uani 1 1 d .
H46 H 0.6072 0.4472 0.1084 0.078 Uiso 1 1 calc R
C45 C 0.5229(4) 0.4123(4) 0.0060(3) 0.0712(15) Uani 1 1 d .
H45 H 0.5387 0.3508 0.0098 0.085 Uiso 1 1 calc R
C47 C 0.5404(4) 0.5572(4) 0.0578(3) 0.0699(15) Uani 1 1 d .
H47 H 0.5684 0.5975 0.0977 0.084 Uiso 1 1 calc R

loop_
_atom_site_aniso_label
_atom_site_aniso_U_11
_atom_site_aniso_U_22
_atom_site_aniso_U_33
_atom_site_aniso_U_23
_atom_site_aniso_U_13
_atom_site_aniso_U_12
C48 0.093(2) 0.138(3) 0.139(3) -0.040(2) 0.049(2) -0.017(2)
C49 0.093(2) 0.138(3) 0.139(3) -0.040(2) 0.049(2) -0.017(2)
C50 0.093(2) 0.138(3) 0.139(3) -0.040(2) 0.049(2) -0.017(2)
C51 0.093(2) 0.138(3) 0.139(3) -0.040(2) 0.049(2) -0.017(2)
C52 0.093(2) 0.138(3) 0.139(3) -0.040(2) 0.049(2) -0.017(2)
C53 0.093(2) 0.138(3) 0.139(3) -0.040(2) 0.049(2) -0.017(2)
Au1 0.02669(8) 0.02496(7) 0.02840(8) -0.00548(6) 0.01641(6) -0.00215(6)
C1 0.0282(18) 0.0227(17) 0.0299(18) 0.0018(13) 0.0174(15) 0.0022(13)
C2 0.040(2) 0.0262(18) 0.0257(18) -0.0038(14) 0.0203(16) -0.0004(15)
C3 0.042(2) 0.0310(19) 0.0291(19) 0.0002(15) 0.0243(17) 0.0061(17)
C4 0.0308(18) 0.0233(17) 0.0266(17) -0.0078(14) 0.0198(15) -0.0068(14)
C5 0.046(2) 0.0251(18) 0.0285(18) -0.0063(14) 0.0230(17) -0.0070(16)
C6 0.053(3) 0.036(2) 0.035(2) -0.0068(16) 0.031(2) -0.0129(18)
C7 0.043(2) 0.048(2) 0.044(2) -0.0114(19) 0.032(2) -0.0153(19)
C8 0.036(2) 0.043(2) 0.041(2) -0.0110(18) 0.0249(18) -0.0027(17)
C9 0.036(2) 0.0286(19) 0.0289(18) -0.0085(14) 0.0204(16) -0.0045(15)
C10 0.051(2) 0.032(2) 0.036(2) 0.0031(16) 0.0269(19) -0.0020(18)
C11 0.068(3) 0.037(2) 0.042(2) 0.0040(19) 0.018(2) 0.002(2)
C12 0.078(3) 0.032(2) 0.060(3) -0.004(2) 0.038(3) 0.002(2)
C13 0.040(2) 0.034(2) 0.040(2) 0.0048(17) 0.0232(18) 0.0053(17)
C14 0.050(3) 0.049(3) 0.044(2) 0.0022(19) 0.019(2) 0.005(2)
C15 0.055(3) 0.030(2) 0.061(3) 0.006(2) 0.018(2) -0.001(2)
C16 0.0251(18) 0.040(2) 0.036(2) -0.0001(16) 0.0203(16) 0.0008(16)
C17 0.029(2) 0.043(2) 0.050(2) 0.0040(19) 0.0212(19) 0.0009(17)
C18 0.042(2) 0.053(3) 0.070(3) 0.006(2) 0.026(2) -0.011(2)
C19 0.031(2) 0.078(4) 0.065(3) 0.001(3) 0.019(2) -0.015(2)
C20 0.032(2) 0.079(3) 0.049(3) 0.011(2) 0.016(2) 0.008(2)
C21 0.032(2) 0.053(3) 0.038(2) 0.0073(18) 0.0204(18) 0.0112(18)
C22 0.045(2) 0.052(3) 0.045(2) 0.014(2) 0.024(2) 0.017(2)
C23 0.133(6) 0.079(4) 0.081(4) 0.024(3) 0.068(4) 0.020(4)
C24 0.070(4) 0.069(3) 0.105(4) 0.008(3) 0.048(3) 0.027(3)
C25 0.036(2) 0.039(2) 0.073(3) 0.020(2) 0.026(2) 0.0029(19)
C26 0.069(4) 0.052(3) 0.141(6) -0.001(3) 0.042(4) 0.014(3)
C27 0.050(3) 0.104(4) 0.072(4) 0.040(3) 0.025(3) 0.006(3)
C28 0.0328(19) 0.0260(18) 0.0331(19) -0.0036(14) 0.0209(16) -0.0006(14)
C29 0.0334(19) 0.0232(17) 0.0291(18) -0.0027(14) 0.0135(16) -0.0036(15)
C30 0.035(2) 0.034(2) 0.045(2) -0.0086(18) 0.0157(18) -0.0074(17)
C31 0.044(3) 0.075(4) 0.074(4) -0.032(3) -0.004(3) 0.002(3)
C32 0.046(3) 0.045(3) 0.156(6) 0.009(3) 0.033(4) 0.010(2)
C33 0.040(3) 0.147(6) 0.069(4) -0.006(4) 0.027(3) -0.026(3)
C34 0.0331(19) 0.036(2) 0.0285(18) -0.0017(16) 0.0154(16) 0.0079(16)
C35 0.037(2) 0.031(2) 0.0280(18) -0.0090(14) 0.0210(16) 0.0001(15)
C43 0.032(2) 0.039(2) 0.038(2) 0.0016(17) 0.0193(18) 0.0030(17)
C42 0.043(2) 0.043(2) 0.039(2) 0.0059(19) 0.024(2) 0.0035(19)
O1 0.0445(16) 0.0374(15) 0.0459(16) 0.0045(13) 0.0259(14) 0.0041(13)
C41 0.035(2) 0.036(2) 0.034(2) -0.0053(16) 0.0167(17) 0.0033(16)
C36 0.0325(19) 0.0289(18) 0.0278(18) -0.0062(15) 0.0148(15) 0.0032(16)
C37 0.037(2) 0.032(2) 0.038(2) -0.0043(16) 0.0129(18) 0.0045(17)
C38 0.040(2) 0.039(2) 0.056(3) -0.002(2) 0.011(2) 0.0048(19)
C39 0.032(2) 0.053(3) 0.062(3) -0.012(2) 0.015(2) -0.002(2)
N4 0.047(2) 0.0322(17) 0.0309(16) -0.0094(13) 0.0218(15) 0.0004(14)
N1 0.0282(15) 0.0280(16) 0.0303(15) 0.0001(12) 0.0189(13) 0.0014(12)
N2 0.0309(15) 0.0219(13) 0.0247(14) -0.0035(11) 0.0185(13) -0.0026(11)
N3 0.0417(19) 0.0326(17) 0.0328(17) -0.0073(13) 0.0162(15) -0.0039(14)
N5 0.0349(16) 0.0252(15) 0.0282(15) -0.0057(12) 0.0168(13) -0.0002(13)
O3 0.0349(18) 0.066(2) 0.100(3) -0.002(2) 0.0174(18) -0.0051(16)
C40 0.043(2) 0.038(2) 0.058(3) -0.009(2) 0.026(2) -0.0057(19)
O2 0.0525(19) 0.0529(19) 0.067(2) 0.0258(16) 0.0243(16) 0.0108(16)
C44 0.054(4) 0.092(5) 0.140(6) 0.000(4) 0.037(4) -0.023(3)
C46 0.054(3) 0.075(4) 0.066(3) 0.006(3) 0.027(3) -0.006(3)
C45 0.089(4) 0.052(3) 0.086(4) 0.000(3) 0.051(4) 0.009(3)
C47 0.095(4) 0.062(3) 0.058(3) -0.017(3) 0.039(3) -0.025(3)

loop_
_atom_type_symbol
_atom_type_description
_atom_type_scat_dispersion_real
_atom_type_scat_dispersion_imag
_atom_type_scat_source
C C 0.0033 0.0016 'International Tables Vol C Tables 4.2.6.8 and 6.1.1.4'
H H 0.0000 0.0000 'International Tables Vol C Tables 4.2.6.8 and 6.1.1.4'
N N 0.0061 0.0033 'International Tables Vol C Tables 4.2.6.8 and 6.1.1.4'
O O 0.0106 0.0060 'International Tables Vol C Tables 4.2.6.8 and 6.1.1.4'
Au Au -2.0133 8.8022 'International Tables Vol C Tables 4.2.6.8 and 6.1.1.4'

loop_
_geom_angle_atom_site_label_1
_geom_angle_atom_site_label_2
_geom_angle_atom_site_label_3
_geom_angle
_geom_angle_site_symmetry_1
_geom_angle_site_symmetry_3
C49 C48 C53 120.0 . .
C49 C48 H48 120.0 . .
C53 C48 H48 120.0 . .
C48 C49 C50 120.0 . .
C48 C49 H49 120.0 . .
C50 C49 H49 120.0 . .
C51 C50 C49 120.0 . .
C51 C50 H50 120.0 . .
C49 C50 H50 120.0 . .
C50 C51 C52 120.0 . .
C50 C51 H51 120.0 . .
C52 C51 H51 120.0 . .
C51 C52 C53 120.0 . .
C51 C52 H52 120.0 . .
C53 C52 H52 120.0 . .
C52 C53 C48 120.0 . .
C52 C53 H53 120.0 . .
C48 C53 H53 120.0 . .
C28 Au1 C1 179.04(13) . .
N2 C1 N1 104.6(3) . .
N2 C1 Au1 127.5(2) . .
N1 C1 Au1 127.9(2) . .
C3 C2 N2 106.2(3) . .
C3 C2 H2 126.9 . .
N2 C2 H2 126.9 . .
C2 C3 N1 107.1(3) . .
C2 C3 H3 126.5 . .
N1 C3 H3 126.5 . .
C5 C4 C9 123.8(3) . .
C5 C4 N2 117.9(3) . .
C9 C4 N2 118.3(3) . .
C4 C5 C6 116.8(3) . .
C4 C5 C10 123.5(3) . .
C6 C5 C10 119.7(3) . .
C7 C6 C5 121.3(3) . .
C7 C6 H6 119.4 . .
C5 C6 H6 119.4 . .
C6 C7 C8 120.6(3) . .
C6 C7 H7 119.7 . .
C8 C7 H7 119.7 . .
C7 C8 C9 121.0(4) . .
C7 C8 H8 119.5 . .
C9 C8 H8 119.5 . .
C8 C9 C4 116.5(3) . .
C8 C9 C13 121.6(3) . .
C4 C9 C13 121.9(3) . .
C5 C10 C11 112.0(3) . .
C5 C10 C12 112.1(3) . .
C11 C10 C12 109.9(3) . .
C5 C10 H10 107.6 . .
C11 C10 H10 107.6 . .
C12 C10 H10 107.6 . .
C10 C11 H11A 109.5 . .
C10 C11 H11B 109.5 . .
H11A C11 H11B 109.5 . .
C10 C11 H11C 109.5 . .
H11A C11 H11C 109.5 . .
H11B C11 H11C 109.5 . .
C10 C12 H12A 109.5 . .
C10 C12 H12B 109.5 . .
H12A C12 H12B 109.5 . .
C10 C12 H12C 109.5 . .
H12A C12 H12C 109.5 . .
H12B C12 H12C 109.5 . .
C15 C13 C9 111.3(3) . .
C15 C13 C14 109.0(3) . .
C9 C13 C14 113.1(3) . .
C15 C13 H13 107.7 . .
C9 C13 H13 107.7 . .
C14 C13 H13 107.7 . .
C13 C14 H14A 109.5 . .
C13 C14 H14B 109.5 . .
H14A C14 H14B 109.5 . .
C13 C14 H14C 109.5 . .
H14A C14 H14C 109.5 . .
H14B C14 H14C 109.5 . .
C13 C15 H15A 109.5 . .
C13 C15 H15B 109.5 . .
H15A C15 H15B 109.5 . .
C13 C15 H15C 109.5 . .
H15A C15 H15C 109.5 . .
H15B C15 H15C 109.5 . .
C21 C16 C17 124.0(3) . .
C21 C16 N1 118.7(3) . .
C17 C16 N1 117.3(3) . .
C18 C17 C16 116.4(4) . .
C18 C17 C25 120.5(4) . .
C16 C17 C25 123.1(3) . .
C19 C18 C17 121.1(4) . .
C19 C18 H18 119.4 . .
C17 C18 H18 119.4 . .
C20 C19 C18 120.8(4) . .
C20 C19 H19 119.6 . .
C18 C19 H19 119.6 . .
C19 C20 C21 120.8(4) . .
C19 C20 H20 119.6 . .
C21 C20 H20 119.6 . .
C16 C21 C20 116.7(4) . .
C16 C21 C22 122.1(4) . .
C20 C21 C22 121.1(4) . .
C21 C22 C24 112.8(4) . .
C21 C22 C23 110.1(4) . .
C24 C22 C23 109.6(4) . .
C21 C22 H22 108.1 . .
C24 C22 H22 108.1 . .
C23 C22 H22 108.1 . .
C22 C23 H23A 109.5 . .
C22 C23 H23B 109.5 . .
H23A C23 H23B 109.5 . .
C22 C23 H23C 109.5 . .
H23A C23 H23C 109.5 . .
H23B C23 H23C 109.5 . .
C22 C24 H24A 109.5 . .
C22 C24 H24B 109.5 . .
H24A C24 H24B 109.5 . .
C22 C24 H24C 109.5 . .
H24A C24 H24C 109.5 . .
H24B C24 H24C 109.5 . .
C17 C25 C26 111.9(4) . .
C17 C25 C27 110.0(3) . .
C26 C25 C27 111.4(4) . .
C17 C25 H25 107.8 . .
C26 C25 H25 107.8 . .
C27 C25 H25 107.8 . .
C25 C26 H26A 109.5 . .
C25 C26 H26B 109.5 . .
H26A C26 H26B 109.5 . .
C25 C26 H26C 109.5 . .
H26A C26 H26C 109.5 . .
H26B C26 H26C 109.5 . .
C25 C27 H27A 109.5 . .
C25 C27 H27B 109.5 . .
H27A C27 H27B 109.5 . .
C25 C27 H27C 109.5 . .
H27A C27 H27C 109.5 . .
H27B C27 H27C 109.5 . .
N5 C28 C29 101.9(3) . .
N5 C28 Au1 123.8(2) . .
C29 C28 Au1 134.4(3) . .
N3 C29 C28 110.2(3) . .
N3 C29 C30 121.5(3) . .
C28 C29 C30 128.2(3) . .
C29 C30 C32 109.7(3) . .
C29 C30 C31 111.8(3) . .
C32 C30 C31 108.4(4) . .
C29 C30 C33 110.5(3) . .
C32 C30 C33 108.3(4) . .
C31 C30 C33 108.1(4) . .
C30 C31 H31A 109.5 . .
C30 C31 H31B 109.5 . .
H31A C31 H31B 109.5 . .
C30 C31 H31C 109.5 . .
H31A C31 H31C 109.5 . .
H31B C31 H31C 109.5 . .
C30 C32 H32A 109.5 . .
C30 C32 H32B 109.5 . .
H32A C32 H32B 109.5 . .
C30 C32 H32C 109.5 . .
H32A C32 H32C 109.5 . .
H32B C32 H32C 109.5 . .
C30 C33 H33A 109.5 . .
C30 C33 H33B 109.5 . .
H33A C33 H33B 109.5 . .
C30 C33 H33C 109.5 . .
H33A C33 H33C 109.5 . .
H33B C33 H33C 109.5 . .
N5 C34 C35 114.7(3) . .
N5 C34 H34A 108.6 . .
C35 C34 H34A 108.6 . .
N5 C34 H34B 108.6 . .
C35 C34 H34B 108.6 . .
H34A C34 H34B 107.6 . .
C43 C35 C36 119.7(3) . .
C43 C35 C34 122.0(3) . .
C36 C35 C34 118.2(3) . .
C35 C43 C42 122.2(4) . .
C35 C43 H43 118.9 . .
C42 C43 H43 118.9 . .
O2 C42 O1 115.7(4) . .
O2 C42 C43 127.2(4) . .
O1 C42 C43 117.1(3) . .
C41 O1 C42 121.2(3) . .
O1 C41 C36 122.1(3) . .
O1 C41 C40 114.2(3) . .
C36 C41 C40 123.6(4) . .
C41 C36 C37 116.6(3) . .
C41 C36 C35 117.5(3) . .
C37 C36 C35 125.9(3) . .
C38 C37 C36 120.9(4) . .
C38 C37 H37 119.6 . .
C36 C37 H37 119.6 . .
C37 C38 C39 120.7(4) . .
C37 C38 H38 119.6 . .
C39 C38 H38 119.6 . .
O3 C39 C40 123.9(4) . .
O3 C39 C38 115.8(4) . .
C40 C39 C38 120.3(4) . .
N3 N4 N5 106.0(3) . .
C1 N1 C3 110.8(3) . .
C1 N1 C16 123.3(3) . .
C3 N1 C16 125.9(3) . .
C1 N2 C2 111.4(3) . .
C1 N2 C4 124.2(3) . .
C2 N2 C4 124.3(3) . .
N4 N3 C29 108.7(3) . .
C28 N5 N4 113.2(3) . .
C28 N5 C34 128.8(3) . .
N4 N5 C34 117.9(3) . .
C39 O3 C44 117.2(4) . .
C39 C40 C41 117.8(4) . .
C39 C40 H40 121.1 . .
C41 C40 H40 121.1 . .
O3 C44 H44A 109.5 . .
O3 C44 H44B 109.5 . .
H44A C44 H44B 109.5 . .
O3 C44 H44C 109.5 . .
H44A C44 H44C 109.5 . .
H44B C44 H44C 109.5 . .
C45 C46 C47 118.9(5) . .
C45 C46 H46 120.5 . .
C47 C46 H46 120.5 . .
C46 C45 C47 120.9(5) . 3_665
C46 C45 H45 119.6 . .
C47 C45 H45 119.6 3_665 .
C46 C47 C45 120.2(5) . 3_665
C46 C47 H47 119.9 . .
C45 C47 H47 119.9 3_665 .

loop_
_geom_bond_atom_site_label_1
_geom_bond_atom_site_label_2
_geom_bond_distance
_geom_bond_site_symmetry_2
C48 C49 1.3900 .
C48 C53 1.3900 .
C48 H48 0.9500 .
C49 C50 1.3900 .
C49 H49 0.9500 .
C50 C51 1.3900 .
C50 H50 0.9500 .
C51 C52 1.3900 .
C51 H51 0.9500 .
C52 C53 1.3900 .
C52 H52 0.9500 .
C53 H53 0.9500 .
Au1 C28 2.021(3) .
Au1 C1 2.022(3) .
C1 N2 1.351(4) .
C1 N1 1.353(4) .
C2 C3 1.345(5) .
C2 N2 1.387(4) .
C2 H2 0.9500 .
C3 N1 1.387(4) .
C3 H3 0.9500 .
C4 C5 1.387(4) .
C4 C9 1.411(5) .
C4 N2 1.448(4) .
C5 C6 1.400(5) .
C5 C10 1.506(5) .
C6 C7 1.378(5) .
C6 H6 0.9500 .
C7 C8 1.384(5) .
C7 H7 0.9500 .
C8 C9 1.399(5) .
C8 H8 0.9500 .
C9 C13 1.516(5) .
C10 C11 1.525(5) .
C10 C12 1.533(5) .
C10 H10 1.0000 .
C11 H11A 0.9800 .
C11 H11B 0.9800 .
C11 H11C 0.9800 .
C12 H12A 0.9800 .
C12 H12B 0.9800 .
C12 H12C 0.9800 .
C13 C15 1.516(5) .
C13 C14 1.531(6) .
C13 H13 1.0000 .
C14 H14A 0.9800 .
C14 H14B 0.9800 .
C14 H14C 0.9800 .
C15 H15A 0.9800 .
C15 H15B 0.9800 .
C15 H15C 0.9800 .
C16 C21 1.389(5) .
C16 C17 1.402(5) .
C16 N1 1.449(4) .
C17 C18 1.390(5) .
C17 C25 1.504(5) .
C18 C19 1.382(6) .
C18 H18 0.9500 .
C19 C20 1.374(7) .
C19 H19 0.9500 .
C20 C21 1.398(6) .
C20 H20 0.9500 .
C21 C22 1.514(5) .
C22 C24 1.515(6) .
C22 C23 1.526(6) .
C22 H22 1.0000 .
C23 H23A 0.9800 .
C23 H23B 0.9800 .
C23 H23C 0.9800 .
C24 H24A 0.9800 .
C24 H24B 0.9800 .
C24 H24C 0.9800 .
C25 C26 1.520(6) .
C25 C27 1.534(6) .
C25 H25 1.0000 .
C26 H26A 0.9800 .
C26 H26B 0.9800 .
C26 H26C 0.9800 .
C27 H27A 0.9800 .
C27 H27B 0.9800 .
C27 H27C 0.9800 .
C28 N5 1.361(4) .
C28 C29 1.390(5) .
C29 N3 1.368(4) .
C29 C30 1.509(5) .
C30 C32 1.510(6) .
C30 C31 1.516(5) .
C30 C33 1.522(6) .
C31 H31A 0.9800 .
C31 H31B 0.9800 .
C31 H31C 0.9800 .
C32 H32A 0.9800 .
C32 H32B 0.9800 .
C32 H32C 0.9800 .
C33 H33A 0.9800 .
C33 H33B 0.9800 .
C33 H33C 0.9800 .
C34 N5 1.446(4) .
C34 C35 1.514(5) .
C34 H34A 0.9900 .
C34 H34B 0.9900 .
C35 C43 1.353(5) .
C35 C36 1.443(5) .
C43 C42 1.438(5) .
C43 H43 0.9500 .
C42 O2 1.206(4) .
C42 O1 1.384(5) .
O1 C41 1.376(4) .
C41 C36 1.388(5) .
C41 C40 1.394(5) .
C36 C37 1.405(5) .
C37 C38 1.363(5) .
C37 H37 0.9500 .
C38 C39 1.405(6) .
C38 H38 0.9500 .
C39 O3 1.364(5) .
C39 C40 1.368(6) .
N4 N3 1.320(4) .
N4 N5 1.361(4) .
O3 C44 1.434(6) .
C40 H40 0.9500 .
C44 H44A 0.9800 .
C44 H44B 0.9800 .
C44 H44C 0.9800 .
C46 C45 1.362(7) .
C46 C47 1.366(7) .
C46 H46 0.9500 .
C45 C47 1.369(7) 3_665
C45 H45 0.9500 .
C47 C45 1.369(7) 3_665
C47 H47 0.9500 .
